data_7053167
loop_
_publ_author_name
'Hirano, Masafumi'
'Inoue, Haruka'
'Okamoto, Takuya'
'Ueda, Takao'
'Komine, Nobuyuki'
'Komiya, Sanshiro'
'Wang, Xian-qi'
'Bennett, Martin A.'

_publ_section_title
;
 Cross-dimerisation between different cisoid- and transoid-1,3-dienes at a
 ruthenium(0) centre
;
_journal_issue 11
_journal_name_full 'New Journal of Chemistry'
_journal_page_first 3433
_journal_paper_doi 10.1039/c3nj00429e
_journal_volume 37
_journal_year 2013
_chemical_formula_moiety 'C15 H23 N Ru'
_chemical_formula_sum 'C15 H23 N Ru'
_chemical_formula_weight 318.42
_space_group_IT_number 15
_symmetry_cell_setting monoclinic
_symmetry_Int_Tables_number 15
_symmetry_space_group_name_Hall '-C 2yc'
_symmetry_space_group_name_H-M 'C 1 2/c 1'
_atom_sites_solution_hydrogens geom
_atom_sites_solution_primary direct
_atom_sites_solution_secondary difmap
_cell_angle_alpha 90.0000
_cell_angle_beta 101.572(5)
_cell_angle_gamma 90.0000
_cell_formula_units_Z 8
_cell_length_a 12.7069(13)
_cell_length_b 11.0731(8)
_cell_length_c 20.3584(16)
_cell_measurement_reflns_used 2794
_cell_measurement_temperature 200
_cell_measurement_theta_max 27.48
_cell_measurement_theta_min 3.23
_cell_volume 2806.3(4)
_computing_cell_refinement CrystalClear
_computing_data_collection 'CrystalClear (Rigaku Inc., 2007)'
_computing_data_reduction CrystalClear
_computing_molecular_graphics 'CrystalStructure 4.0'
_computing_publication_material 'CrystalStructure 4.0 (Rigaku, 2010)'
_computing_structure_refinement 'SHELXL97 (Sheldrick, 2008)'
_computing_structure_solution 'SIR92 (Altomare, et al., 1994)'
_diffrn_ambient_temperature 200
_diffrn_detector_area_resol_mean 7.314
_diffrn_measured_fraction_theta_full 0.954
_diffrn_measured_fraction_theta_max 0.954
_diffrn_measurement_device_type 'Rigaku Mercury70'
_diffrn_measurement_method \w
_diffrn_radiation_type 'Mo K\a'
_diffrn_radiation_wavelength 0.71075
_diffrn_reflns_av_R_equivalents 0.0639
_diffrn_reflns_limit_h_max 16
_diffrn_reflns_limit_h_min -16
_diffrn_reflns_limit_k_max 14
_diffrn_reflns_limit_k_min -10
_diffrn_reflns_limit_l_max 26
_diffrn_reflns_limit_l_min -24
_diffrn_reflns_number 8756
_diffrn_reflns_theta_full 27.47
_diffrn_reflns_theta_max 27.47
_diffrn_standards_number 0
_exptl_absorpt_coefficient_mu 1.097
_exptl_absorpt_correction_T_max 0.899
_exptl_absorpt_correction_T_min 0.769
_exptl_absorpt_correction_type numerical
_exptl_absorpt_process_details 'NUMABS (Rigaku, 1999)'
_exptl_crystal_colour brown
_exptl_crystal_density_diffrn 1.507
_exptl_crystal_density_method 'not measured'
_exptl_crystal_description prism
_exptl_crystal_F_000 1312.00
_exptl_crystal_size_max 0.352
_exptl_crystal_size_mid 0.165
_exptl_crystal_size_min 0.097
_refine_diff_density_max 3.560
_refine_diff_density_min -1.880
_refine_ls_extinction_method none
_refine_ls_goodness_of_fit_ref 1.290
_refine_ls_hydrogen_treatment constr
_refine_ls_number_parameters 149
_refine_ls_number_reflns 3059
_refine_ls_number_restraints 0
_refine_ls_R_factor_gt 0.1056
_refine_ls_shift/su_max 0.001
_refine_ls_structure_factor_coef Fsqd
_refine_ls_weighting_details 'w = 1/[\s^2^(Fo^2^)+(0.0661P)^2^+187.2178P] where P=(Fo^2^+2Fc^2^)/3'
_refine_ls_weighting_scheme calc
_refine_ls_wR_factor_ref 0.2931
_reflns_number_gt 2733
_reflns_number_total 3059
_reflns_threshold_expression F^2^>2.0\s(F^2^)
_cod_data_source_file c3nj00429e.txt
_cod_data_source_block UED0215-1
_cod_original_cell_volume 2806.3(5)
_cod_database_code 7053167

loop_
_symmetry_equiv_pos_site_id
_symmetry_equiv_pos_as_xyz
1 +X,+Y,+Z
2 -X,+Y,1/2-Z
3 -X,-Y,-Z
4 +X,-Y,1/2+Z
5 1/2+X,1/2+Y,+Z
6 1/2-X,1/2+Y,1/2-Z
7 1/2-X,1/2-Y,-Z
8 1/2+X,1/2-Y,1/2+Z

loop_
_atom_site_label
_atom_site_type_symbol
_atom_site_fract_x
_atom_site_fract_y
_atom_site_fract_z
_atom_site_U_iso_or_equiv
_atom_site_adp_type
_atom_site_occupancy
_atom_site_symmetry_multiplicity
_atom_site_calc_flag
_atom_site_refinement_flags
Ru1 Ru 0.06777(7) 0.24330(9) 0.10272(4) 0.0219(4) Uani 1.0 8 d .
N1 N 0.0338(8) 0.2542(11) -0.0025(6) 0.027(3) Uani 1.0 8 d .
C1 C 0.0561(13) 0.0480(12) 0.0961(8) 0.036(3) Uani 1.0 8 d .
C2 C 0.0339(10) 0.0839(12) 0.1582(7) 0.030(3) Uani 1.0 8 d .
C3 C -0.0512(11) 0.1689(13) 0.1563(7) 0.031(3) Uani 1.0 8 d .
C4 C -0.1080(9) 0.2128(12) 0.0949(7) 0.027(3) Uani 1.0 8 d .
C5 C -0.1868(12) 0.3132(16) 0.0910(8) 0.040(4) Uani 1.0 8 d .
C6 C 0.0150(10) 0.2610(11) -0.0602(7) 0.025(3) Uani 1.0 8 d .
C7 C -0.0095(11) 0.2633(12) -0.1329(7) 0.029(3) Uani 1.0 8 d .
C8 C 0.2311(11) 0.2294(14) 0.1596(7) 0.035(3) Uani 1.0 8 d .
C9 C 0.2345(9) 0.2735(12) 0.0950(6) 0.024(3) Uani 1.0 8 d .
C10 C 0.2603(11) 0.4039(13) 0.0824(7) 0.031(3) Uiso 1.0 8 d .
C11 C 0.1617(11) 0.4857(15) 0.0683(8) 0.039(4) Uani 1.0 8 d .
C12 C 0.0686(10) 0.4391(13) 0.0981(7) 0.030(3) Uani 1.0 8 d .
C13 C 0.0787(10) 0.4014(11) 0.1654(7) 0.027(3) Uani 1.0 8 d .
C14 C 0.1859(13) 0.4175(16) 0.2160(7) 0.042(4) Uani 1.0 8 d .
C15 C 0.2513(13) 0.3045(17) 0.2224(7) 0.044(4) Uani 1.0 8 d .
H1A H -0.0049 0.0149 0.0630 0.0431 Uiso 1.0 8 calc R
H1B H 0.1242 0.0036 0.0976 0.0431 Uiso 1.0 8 calc R
H2 H 0.0817 0.0600 0.2015 0.0363 Uiso 1.0 8 calc R
H3 H -0.0614 0.2079 0.1989 0.0368 Uiso 1.0 8 calc R
H4 H -0.1356 0.1460 0.0630 0.0325 Uiso 1.0 8 calc R
H5A H -0.1502 0.3856 0.1119 0.0485 Uiso 1.0 8 calc R
H5B H -0.2437 0.2900 0.1146 0.0485 Uiso 1.0 8 calc R
H5C H -0.2182 0.3302 0.0439 0.0485 Uiso 1.0 8 calc R
H7A H -0.0815 0.2304 -0.1492 0.0352 Uiso 1.0 8 calc R
H7B H 0.0433 0.2144 -0.1501 0.0352 Uiso 1.0 8 calc R
H7C H -0.0066 0.3468 -0.1485 0.0352 Uiso 1.0 8 calc R
H8 H 0.2569 0.1442 0.1670 0.0416 Uiso 1.0 8 calc R
H9 H 0.2626 0.2142 0.0657 0.0293 Uiso 1.0 8 calc R
H10A H 0.2966 0.4074 0.0437 0.0378 Uiso 1.0 8 calc R
H10B H 0.3112 0.4352 0.1221 0.0378 Uiso 1.0 8 calc R
H11A H 0.1823 0.5670 0.0868 0.0465 Uiso 1.0 8 calc R
H11B H 0.1374 0.4941 0.0192 0.0465 Uiso 1.0 8 calc R
H12 H -0.0025 0.4758 0.0781 0.0361 Uiso 1.0 8 calc R
H13 H 0.0134 0.4166 0.1846 0.0325 Uiso 1.0 8 calc R
H14A H 0.2273 0.4843 0.2011 0.0503 Uiso 1.0 8 calc R
H14B H 0.1709 0.4394 0.2604 0.0503 Uiso 1.0 8 calc R
H15A H 0.2347 0.2556 0.2598 0.0533 Uiso 1.0 8 calc R
H15B H 0.3284 0.3261 0.2338 0.0533 Uiso 1.0 8 calc R

loop_
_atom_site_aniso_label
_atom_site_aniso_U_11
_atom_site_aniso_U_22
_atom_site_aniso_U_33
_atom_site_aniso_U_12
_atom_site_aniso_U_13
_atom_site_aniso_U_23
Ru1 0.0188(5) 0.0230(6) 0.0234(5) -0.0062(4) 0.0032(4) 0.0011(4)
N1 0.021(5) 0.026(6) 0.031(6) -0.000(5) 0.001(4) -0.008(4)
C1 0.040(8) 0.021(6) 0.048(8) -0.013(6) 0.011(6) -0.006(6)
C2 0.021(6) 0.024(7) 0.048(8) -0.012(5) 0.013(5) 0.006(6)
C3 0.032(7) 0.027(7) 0.037(7) -0.019(6) 0.014(5) 0.005(5)
C4 0.012(5) 0.028(7) 0.042(7) -0.010(5) 0.007(5) 0.002(5)
C5 0.033(7) 0.041(9) 0.048(8) -0.002(7) 0.008(6) -0.000(7)
C6 0.027(6) 0.012(5) 0.035(7) -0.001(5) 0.003(5) 0.002(5)
C7 0.033(7) 0.018(6) 0.035(7) 0.001(5) 0.002(5) 0.000(5)
C8 0.024(7) 0.035(8) 0.041(7) -0.008(6) -0.002(6) 0.012(6)
C9 0.014(5) 0.025(7) 0.034(6) 0.002(5) 0.005(5) 0.006(5)
C11 0.027(7) 0.035(8) 0.055(9) -0.005(6) 0.009(6) 0.015(7)
C12 0.019(6) 0.036(7) 0.035(7) -0.005(6) 0.003(5) -0.004(6)
C13 0.025(6) 0.016(6) 0.042(7) -0.003(5) 0.011(5) -0.007(5)
C14 0.038(8) 0.052(10) 0.031(7) -0.020(7) -0.002(6) -0.005(6)
C15 0.035(8) 0.062(11) 0.031(7) 0.008(8) -0.004(6) -0.001(7)

loop_
_atom_type_symbol
_atom_type_description
_atom_type_scat_dispersion_real
_atom_type_scat_dispersion_imag
_atom_type_scat_source
C C 0.0033 0.0016
;
International Tables for Crystallography
(1992, Vol. C, Tables 4.2.6.8 and 6.1.1.4)
;
H H 0.0000 0.0000
;
International Tables for Crystallography
(1992, Vol. C, Table 6.1.1.4)
;
N N 0.0061 0.0033
;
International Tables for Crystallography
(1992, Vol. C, Tables 4.2.6.8 and 6.1.1.4)
;
Ru Ru -1.2594 0.8363
;
International Tables for Crystallography
(1992, Vol. C, Tables 4.2.6.8 and 6.1.1.4)
;

loop_
_geom_angle_atom_site_label_1
_geom_angle_atom_site_label_2
_geom_angle_atom_site_label_3
_geom_angle
_geom_angle_publ_flag
N1 Ru1 C1 89.8(5) yes
N1 Ru1 C2 123.5(5) yes
N1 Ru1 C3 120.5(5) yes
N1 Ru1 C4 86.4(5) yes
N1 Ru1 C8 121.8(5) yes
N1 Ru1 C9 85.5(5) yes
N1 Ru1 C12 84.3(5) yes
N1 Ru1 C13 122.2(5) yes
C1 Ru1 C2 37.7(6) yes
C1 Ru1 C3 67.1(6) yes
C1 Ru1 C4 77.9(6) yes
C1 Ru1 C8 90.5(6) yes
C1 Ru1 C9 101.7(6) yes
C1 Ru1 C12 173.6(5) yes
C1 Ru1 C13 147.4(6) yes
C2 Ru1 C3 38.1(5) yes
C2 Ru1 C4 67.5(5) yes
C2 Ru1 C8 86.2(5) yes
C2 Ru1 C9 117.1(5) yes
C2 Ru1 C12 146.4(6) yes
C2 Ru1 C13 110.3(5) yes
C3 Ru1 C4 36.9(5) yes
C3 Ru1 C8 112.9(5) yes
C3 Ru1 C9 150.3(5) yes
C3 Ru1 C12 114.0(6) yes
C3 Ru1 C13 88.9(5) yes
C4 Ru1 C8 149.7(6) yes
C4 Ru1 C9 171.9(5) yes
C4 Ru1 C12 99.3(5) yes
C4 Ru1 C13 96.3(5) yes
C8 Ru1 C9 37.8(5) yes
C8 Ru1 C12 94.7(5) yes
C8 Ru1 C13 78.5(5) yes
C9 Ru1 C12 80.2(5) yes
C9 Ru1 C13 88.3(5) yes
C12 Ru1 C13 38.1(5) yes
Ru1 N1 C6 179.5(11) yes
Ru1 C1 C2 71.7(8) yes
Ru1 C2 C1 70.6(8) yes
Ru1 C2 C3 71.3(8) yes
C1 C2 C3 116.7(12) yes
Ru1 C3 C2 70.6(8) yes
Ru1 C3 C4 73.0(8) yes
C2 C3 C4 120.3(13) yes
Ru1 C4 C3 70.1(8) yes
Ru1 C4 C5 122.9(10) yes
C3 C4 C5 121.9(13) yes
N1 C6 C7 177.2(13) yes
Ru1 C8 C9 71.5(7) yes
Ru1 C8 C15 113.3(10) yes
C9 C8 C15 124.7(14) yes
Ru1 C9 C8 70.6(8) yes
Ru1 C9 C10 113.9(9) yes
C8 C9 C10 122.4(12) yes
C9 C10 C11 113.6(12) yes
C10 C11 C12 113.5(13) yes
Ru1 C12 C11 111.5(10) yes
Ru1 C12 C13 70.3(8) yes
C11 C12 C13 124.0(11) yes
Ru1 C13 C12 71.6(8) yes
Ru1 C13 C14 115.6(10) yes
C12 C13 C14 120.6(12) yes
C13 C14 C15 111.2(13) yes
C8 C15 C14 113.1(12) yes
Ru1 C1 H1A 116.418 no
Ru1 C1 H1B 116.416 no
C2 C1 H1A 116.412 no
C2 C1 H1B 116.415 no
H1A C1 H1B 113.414 no
Ru1 C2 H2 121.388 no
C1 C2 H2 121.393 no
C3 C2 H2 121.382 no
Ru1 C3 H3 119.379 no
C2 C3 H3 119.384 no
C4 C3 H3 119.379 no
Ru1 C4 H4 111.938 no
C3 C4 H4 111.949 no
C5 C4 H4 111.949 no
C4 C5 H5A 109.468 no
C4 C5 H5B 109.469 no
C4 C5 H5C 109.466 no
H5A C5 H5B 109.474 no
H5A C5 H5C 109.477 no
H5B C5 H5C 109.474 no
C6 C7 H7A 109.466 no
C6 C7 H7B 109.468 no
C6 C7 H7C 109.462 no
H7A C7 H7B 109.483 no
H7A C7 H7C 109.479 no
H7B C7 H7C 109.470 no
Ru1 C8 H8 113.415 no
C9 C8 H8 113.416 no
C15 C8 H8 113.419 no
Ru1 C9 H9 114.192 no
C8 C9 H9 114.194 no
C10 C9 H9 114.203 no
C9 C10 H10A 108.844 no
C9 C10 H10B 108.846 no
C11 C10 H10A 108.855 no
C11 C10 H10B 108.845 no
H10A C10 H10B 107.694 no
C10 C11 H11A 108.876 no
C10 C11 H11B 108.878 no
C12 C11 H11A 108.880 no
C12 C11 H11B 108.875 no
H11A C11 H11B 107.721 no
Ru1 C12 H12 114.329 no
C11 C12 H12 114.321 no
C13 C12 H12 114.334 no
Ru1 C13 H13 114.117 no
C12 C13 H13 114.112 no
C14 C13 H13 114.124 no
C13 C14 H14A 109.393 no
C13 C14 H14B 109.383 no
C15 C14 H14A 109.396 no
C15 C14 H14B 109.390 no
H14A C14 H14B 108.009 no
C8 C15 H15A 108.956 no
C8 C15 H15B 108.966 no
C14 C15 H15A 108.954 no
C14 C15 H15B 108.953 no
H15A C15 H15B 107.761 no

loop_
_geom_bond_atom_site_label_1
_geom_bond_atom_site_label_2
_geom_bond_distance
_geom_bond_publ_flag
Ru1 N1 2.103(11) yes
Ru1 C1 2.170(14) yes
Ru1 C2 2.185(14) yes
Ru1 C3 2.195(15) yes
Ru1 C4 2.233(12) yes
Ru1 C8 2.170(13) yes
Ru1 C9 2.182(12) yes
Ru1 C12 2.170(14) yes
Ru1 C13 2.154(13) yes
N1 C6 1.152(17) yes
C1 C2 1.41(3) yes
C2 C3 1.428(19) yes
C3 C4 1.400(18) yes
C4 C5 1.49(2) yes
C6 C7 1.452(18) yes
C8 C9 1.41(2) yes
C8 C15 1.50(2) yes
C9 C10 1.514(19) yes
C10 C11 1.53(2) yes
C11 C12 1.52(2) yes
C12 C13 1.413(19) yes
C13 C14 1.545(18) yes
C14 C15 1.49(3) yes
C1 H1A 0.990 no
C1 H1B 0.990 no
C2 H2 1.000 no
C3 H3 1.000 no
C4 H4 1.000 no
C5 H5A 0.980 no
C5 H5B 0.980 no
C5 H5C 0.980 no
C7 H7A 0.980 no
C7 H7B 0.980 no
C7 H7C 0.980 no
C8 H8 1.000 no
C9 H9 1.000 no
C10 H10A 0.990 no
C10 H10B 0.990 no
C11 H11A 0.990 no
C11 H11B 0.990 no
C12 H12 1.000 no
C13 H13 1.000 no
C14 H14A 0.990 no
C14 H14B 0.990 no
C15 H15A 0.990 no
C15 H15B 0.990 no

loop_
_geom_contact_atom_site_label_1
_geom_contact_atom_site_label_2
_geom_contact_distance
_geom_contact_publ_flag
_geom_contact_site_symmetry_2
N1 C10 3.468(17) no .
N1 C11 3.218(19) no .
C5 C12 3.51(2) no .
C5 C13 3.546(19) no .
C8 C11 3.41(2) no .
C9 C14 3.10(2) no .
C10 C13 3.12(2) no .
C10 C14 3.06(2) no .
C10 C15 3.08(2) no .
C11 C14 3.06(3) no .
C12 C15 3.415(19) no .
C1 C6 3.577(18) no 3_555
C6 C1 3.577(18) no 3_555
C6 C9 3.419(18) no 7_555
C6 C10 3.49(2) no 7_555
C6 C11 3.58(2) no 3_565
C6 C12 3.524(18) no 3_565
C7 C9 3.447(18) no 7_555
C7 C12 3.484(19) no 3_565
C9 C6 3.419(18) no 7_555
C9 C7 3.447(18) no 7_555
C10 C6 3.49(2) no 7_555
C11 C6 3.58(2) no 3_565
C12 C6 3.524(18) no 3_565
C12 C7 3.484(19) no 3_565
Ru1 H5A 3.2246 no .
Ru1 H11B 3.4623 no .
Ru1 H15A 3.4669 no .
N1 H1A 3.0502 no .
N1 H1B 3.4981 no .
N1 H4 2.9996 no .
N1 H7A 3.0630 no .
N1 H7B 3.0634 no .
N1 H7C 3.0882 no .
N1 H9 2.9933 no .
N1 H11B 2.9580 no .
N1 H12 3.0393 no .
C1 H3 3.3167 no .
C1 H4 2.6288 no .
C1 H8 2.8725 no .
C1 H9 3.3617 no .
C2 H4 2.6825 no .
C2 H8 2.8824 no .
C2 H15A 3.5051 no .
C3 H1A 2.7036 no .
C3 H1B 3.2889 no .
C3 H5A 2.7757 no .
C3 H5B 2.7699 no .
C3 H5C 3.3143 no .
C3 H13 2.8883 no .
C4 H1A 2.6982 no .
C4 H2 3.3594 no .
C4 H12 3.2524 no .
C4 H13 3.1112 no .
C5 H3 2.7051 no .
C5 H12 3.0061 no .
C5 H13 3.0771 no .
C6 H11B 3.2680 no .
C8 H1B 3.0004 no .
C8 H2 2.9157 no .
C8 H10A 3.3056 no .
C8 H10B 2.6685 no .
C8 H13 3.5739 no .
C8 H14A 2.9488 no .
C8 H14B 3.2918 no .
C9 H1B 3.3060 no .
C9 H11A 3.3142 no .
C9 H11B 3.0180 no .
C9 H14A 3.1927 no .
C9 H15A 3.3588 no .
C9 H15B 2.8966 no .
C10 H8 3.3567 no .
C10 H12 3.4176 no .
C10 H14A 2.6848 no .
C10 H15B 3.1494 no .
C11 H9 3.2732 no .
C11 H13 3.3948 no .
C11 H14A 2.6635 no .
C12 H5A 2.9116 no .
C12 H10A 3.3202 no .
C12 H10B 3.0225 no .
C12 H14A 2.6487 no .
C12 H14B 3.2996 no .
C13 H3 2.9520 no .
C13 H5A 2.8995 no .
C13 H10B 3.2688 no .
C13 H11A 2.9141 no .
C13 H11B 3.3692 no .
C13 H15A 2.9500 no .
C13 H15B 3.3059 no .
C14 H8 3.3653 no .
C14 H10B 2.7295 no .
C14 H11A 3.1002 no .
C14 H12 3.3666 no .
C15 H2 3.4328 no .
C15 H9 3.3731 no .
C15 H10B 2.7326 no .
C15 H13 3.2151 no .
H1A H2 2.8577 no .
H1A H4 2.2057 no .
H1B H2 2.3702 no .
H1B H4 3.5985 no .
H1B H8 2.5123 no .
H1B H9 3.0672 no .
H2 H3 2.4397 no .
H2 H8 2.6357 no .
H2 H15A 2.9920 no .
H3 H4 2.8225 no .
H3 H5A 2.7347 no .
H3 H5B 2.7464 no .
H3 H13 2.5380 no .
H4 H5A 2.8528 no .
H4 H5B 2.4724 no .
H4 H5C 2.2905 no .
H5A H12 2.3473 no .
H5A H13 2.3232 no .
H5B H13 3.5783 no .
H5C H12 3.1361 no .
H8 H9 2.2178 no .
H8 H10B 3.4559 no .
H8 H15A 2.3187 no .
H8 H15B 2.4964 no .
H9 H10A 2.2453 no .
H9 H10B 2.7206 no .
H9 H11B 3.5255 no .
H9 H15B 3.5770 no .
H10A H11A 2.5524 no .
H10A H11B 2.2042 no .
H10A H14A 3.5906 no .
H10B H11A 2.2038 no .
H10B H11B 2.7990 no .
H10B H14A 2.1689 no .
H10B H15B 2.5454 no .
H11A H12 2.5289 no .
H11A H14A 2.4579 no .
H11B H12 2.3444 no .
H12 H13 2.2337 no .
H12 H14A 3.4447 no .
H13 H14A 2.7736 no .
H13 H14B 2.2829 no .
H13 H15A 3.4211 no .
H14A H15A 2.7933 no .
H14A H15B 2.1950 no .
H14B H15A 2.1923 no .
H14B H15B 2.5114 no .
N1 H1A 3.2172 no 3_555
N1 H9 3.1317 no 7_555
N1 H10A 3.0453 no 7_555
N1 H11A 3.5373 no 3_565
N1 H11B 3.5099 no 3_565
N1 H12 3.3493 no 3_565
C1 H1A 3.2490 no 3_555
C1 H7A 3.2617 no 3_555
C1 H7B 3.4364 no 3_555
C1 H10B 3.4915 no 5_445
C2 H2 3.4728 no 2_555
C2 H3 3.1725 no 2_555
C2 H7A 3.5436 no 3_555
C2 H7B 3.4402 no 3_555
C2 H10B 3.2286 no 5_445
C3 H2 3.2295 no 2_555
C3 H3 3.0390 no 2_555
C3 H10B 3.1227 no 5_445
C3 H11A 3.5809 no 5_445
C3 H15A 3.2981 no 2_555
C4 H5C 3.2521 no 7_455
C4 H10B 3.3230 no 5_445
C4 H11A 3.0924 no 5_445
C5 H1B 3.2189 no 5_455
C5 H4 3.5045 no 7_455
C5 H5C 3.1909 no 7_455
C5 H7A 3.4221 no 7_455
C5 H11A 3.1870 no 5_445
C5 H11B 3.2468 no 3_565
C5 H14B 3.3027 no 2_555
C5 H15A 3.2799 no 2_555
C6 H1A 3.0586 no 3_555
C6 H1B 3.4284 no 3_555
C6 H5B 3.4491 no 7_455
C6 H9 2.8645 no 7_555
C6 H10A 3.0001 no 7_555
C6 H10B 3.5081 no 7_555
C6 H11A 3.1078 no 3_565
C6 H11B 3.5277 no 3_565
C6 H12 2.9370 no 3_565
C7 H1A 3.3841 no 3_555
C7 H1B 3.4354 no 3_555
C7 H5B 3.2859 no 7_455
C7 H8 3.5667 no 7_555
C7 H9 3.1706 no 7_555
C7 H10A 3.4955 no 7_555
C7 H10B 3.3175 no 7_555
C7 H11A 3.1719 no 3_565
C7 H12 3.0888 no 3_565
C7 H15A 3.5403 no 8_454
C7 H15B 3.5195 no 7_555
C7 H15B 3.2162 no 8_454
C8 H7B 2.9766 no 7_555
C9 H7B 2.8238 no 7_555
C9 H9 3.2834 no 7_555
C9 H10A 3.4205 no 7_555
C10 H1A 3.3229 no 5_555
C10 H4 3.0501 no 5_555
C10 H7B 2.9090 no 7_555
C10 H9 3.2464 no 7_555
C11 H4 3.1482 no 5_555
C11 H5C 3.2477 no 3_565
C11 H7C 3.3585 no 3_565
C11 H12 3.2777 no 3_565
C12 H7C 2.7609 no 3_565
C12 H11B 3.2545 no 3_565
C13 H3 3.5387 no 2_555
C13 H7C 2.9333 no 3_565
C13 H13 3.4885 no 2_555
C14 H2 3.4701 no 6_555
C14 H3 3.4624 no 2_555
C14 H7C 3.5544 no 3_565
C14 H8 3.4358 no 6_555
C14 H13 3.5451 no 2_555
C15 H3 3.3290 no 2_555
C15 H5B 3.3437 no 2_555
C15 H7A 3.0435 no 8_555
C15 H7B 3.2496 no 7_555
H1A N1 3.2172 no 3_555
H1A C1 3.2490 no 3_555
H1A C6 3.0586 no 3_555
H1A C7 3.3841 no 3_555
H1A C10 3.3229 no 5_445
H1A H1A 2.6139 no 3_555
H1A H1B 3.3228 no 3_555
H1A H7A 3.3011 no 3_555
H1A H7B 3.1912 no 3_555
H1A H10A 2.7458 no 5_445
H1A H10B 2.9696 no 5_445
H1B C5 3.2189 no 5_545
H1B C6 3.4284 no 3_555
H1B C7 3.4354 no 3_555
H1B H1A 3.3228 no 3_555
H1B H5A 3.1100 no 5_545
H1B H5B 2.8801 no 5_545
H1B H5C 3.1261 no 5_545
H1B H7A 2.8884 no 3_555
H1B H7B 3.5239 no 3_555
H1B H10A 3.3797 no 7_555
H1B H14B 3.5528 no 6_545
H2 C2 3.4728 no 2_555
H2 C3 3.2295 no 2_555
H2 C14 3.4701 no 6_545
H2 H2 3.1385 no 2_555
H2 H3 2.6590 no 2_555
H2 H7A 3.3877 no 3_555
H2 H7B 3.4910 no 3_555
H2 H14A 2.9325 no 6_545
H2 H14B 3.3604 no 6_545
H2 H15B 3.0244 no 6_545
H3 C2 3.1725 no 2_555
H3 C3 3.0390 no 2_555
H3 C13 3.5387 no 2_555
H3 C14 3.4624 no 2_555
H3 C15 3.3290 no 2_555
H3 H2 2.6590 no 2_555
H3 H3 2.3384 no 2_555
H3 H13 3.2807 no 2_555
H3 H14B 3.1075 no 2_555
H3 H15A 2.5651 no 2_555
H4 C5 3.5045 no 7_455
H4 C10 3.0501 no 5_445
H4 C11 3.1482 no 5_445
H4 H5C 2.5748 no 7_455
H4 H10A 2.7829 no 5_445
H4 H10B 2.7721 no 5_445
H4 H11A 2.6097 no 5_445
H4 H11B 3.3040 no 5_445
H5A H1B 3.1100 no 5_455
H5A H7C 3.5655 no 3_565
H5A H8 3.3744 no 5_455
H5A H11B 3.0162 no 3_565
H5A H14B 2.7314 no 2_555
H5A H15A 3.3437 no 2_555
H5B C6 3.4491 no 7_455
H5B C7 3.2859 no 7_455
H5B C15 3.3437 no 2_555
H5B H1B 2.8801 no 5_455
H5B H5C 3.4324 no 7_455
H5B H7A 2.4716 no 7_455
H5B H11A 2.6631 no 5_445
H5B H14B 3.0214 no 2_555
H5B H15A 2.5667 no 2_555
H5B H15B 3.4900 no 2_555
H5C C4 3.2521 no 7_455
H5C C5 3.1909 no 7_455
H5C C11 3.2477 no 3_565
H5C H1B 3.1261 no 5_455
H5C H4 2.5748 no 7_455
H5C H5B 3.4324 no 7_455
H5C H5C 2.5325 no 7_455
H5C H10A 3.4505 no 3_565
H5C H11A 3.0120 no 3_565
H5C H11A 3.3617 no 5_445
H5C H11B 2.6497 no 3_565
H7A C1 3.2617 no 3_555
H7A C2 3.5436 no 3_555
H7A C5 3.4221 no 7_455
H7A C15 3.0435 no 8_454
H7A H1A 3.3011 no 3_555
H7A H1B 2.8884 no 3_555
H7A H2 3.3877 no 3_555
H7A H5B 2.4716 no 7_455
H7A H11A 2.9899 no 3_565
H7A H15A 2.6779 no 8_454
H7A H15B 2.5054 no 8_454
H7B C1 3.4364 no 3_555
H7B C2 3.4402 no 3_555
H7B C8 2.9766 no 7_555
H7B C9 2.8238 no 7_555
H7B C10 2.9090 no 7_555
H7B C15 3.2496 no 7_555
H7B H1A 3.1912 no 3_555
H7B H1B 3.5239 no 3_555
H7B H2 3.4910 no 3_555
H7B H8 3.0596 no 7_555
H7B H9 2.8213 no 7_555
H7B H10A 2.9803 no 7_555
H7B H10B 2.4625 no 7_555
H7B H15B 2.6217 no 7_555
H7B H15B 3.2642 no 8_454
H7C C11 3.3585 no 3_565
H7C C12 2.7609 no 3_565
H7C C13 2.9333 no 3_565
H7C C14 3.5544 no 3_565
H7C H5A 3.5655 no 3_565
H7C H8 3.2712 no 7_555
H7C H9 3.2890 no 7_555
H7C H11A 2.9319 no 3_565
H7C H12 2.4205 no 3_565
H7C H13 2.7170 no 3_565
H7C H14A 3.3618 no 3_565
H7C H15B 3.4326 no 8_454
H8 C7 3.5667 no 7_555
H8 C14 3.4358 no 6_545
H8 H5A 3.3744 no 5_545
H8 H7B 3.0596 no 7_555
H8 H7C 3.2712 no 7_555
H8 H14A 3.1896 no 6_545
H8 H14B 2.7611 no 6_545
H9 N1 3.1317 no 7_555
H9 C6 2.8645 no 7_555
H9 C7 3.1706 no 7_555
H9 C9 3.2834 no 7_555
H9 C10 3.2464 no 7_555
H9 H7B 2.8213 no 7_555
H9 H7C 3.2890 no 7_555
H9 H9 2.7479 no 7_555
H9 H10A 2.5826 no 7_555
H9 H11B 3.2870 no 7_555
H10A N1 3.0453 no 7_555
H10A C6 3.0001 no 7_555
H10A C7 3.4955 no 7_555
H10A C9 3.4205 no 7_555
H10A H1A 2.7458 no 5_555
H10A H1B 3.3797 no 7_555
H10A H4 2.7829 no 5_555
H10A H5C 3.4505 no 3_565
H10A H7B 2.9803 no 7_555
H10A H9 2.5826 no 7_555
H10B C1 3.4915 no 5_555
H10B C2 3.2286 no 5_555
H10B C3 3.1227 no 5_555
H10B C4 3.3230 no 5_555
H10B C6 3.5081 no 7_555
H10B C7 3.3175 no 7_555
H10B H1A 2.9696 no 5_555
H10B H4 2.7721 no 5_555
H10B H7B 2.4625 no 7_555
H11A N1 3.5373 no 3_565
H11A C3 3.5809 no 5_555
H11A C4 3.0924 no 5_555
H11A C5 3.1870 no 5_555
H11A C6 3.1078 no 3_565
H11A C7 3.1719 no 3_565
H11A H4 2.6097 no 5_555
H11A H5B 2.6631 no 5_555
H11A H5C 3.0120 no 3_565
H11A H5C 3.3617 no 5_555
H11A H7A 2.9899 no 3_565
H11A H7C 2.9319 no 3_565
H11B N1 3.5099 no 3_565
H11B C5 3.2468 no 3_565
H11B C6 3.5277 no 3_565
H11B C12 3.2545 no 3_565
H11B H4 3.3040 no 5_555
H11B H5A 3.0162 no 3_565
H11B H5C 2.6497 no 3_565
H11B H9 3.2870 no 7_555
H11B H11B 3.4239 no 3_565
H11B H12 2.3691 no 3_565
H12 N1 3.3493 no 3_565
H12 C6 2.9370 no 3_565
H12 C7 3.0888 no 3_565
H12 C11 3.2777 no 3_565
H12 H7C 2.4205 no 3_565
H12 H11B 2.3691 no 3_565
H12 H12 3.2395 no 3_565
H13 C13 3.4885 no 2_555
H13 C14 3.5451 no 2_555
H13 H3 3.2807 no 2_555
H13 H7C 2.7170 no 3_565
H13 H13 2.7529 no 2_555
H13 H14B 2.8032 no 2_555
H14A H2 2.9325 no 6_555
H14A H7C 3.3618 no 3_565
H14A H8 3.1896 no 6_555
H14A H15A 3.1213 no 6_555
H14B C5 3.3027 no 2_555
H14B H1B 3.5528 no 6_555
H14B H2 3.3604 no 6_555
H14B H3 3.1075 no 2_555
H14B H5A 2.7314 no 2_555
H14B H5B 3.0214 no 2_555
H14B H8 2.7611 no 6_555
H14B H13 2.8032 no 2_555
H15A C3 3.2981 no 2_555
H15A C5 3.2799 no 2_555
H15A C7 3.5403 no 8_555
H15A H3 2.5651 no 2_555
H15A H5A 3.3437 no 2_555
H15A H5B 2.5667 no 2_555
H15A H7A 2.6779 no 8_555
H15A H14A 3.1213 no 6_545
H15B C7 3.5195 no 7_555
H15B C7 3.2162 no 8_555
H15B H2 3.0244 no 6_555
H15B H5B 3.4900 no 2_555
H15B H7A 2.5054 no 8_555
H15B H7B 2.6217 no 7_555
H15B H7B 3.2642 no 8_555
H15B H7C 3.4326 no 8_555

loop_
_geom_torsion_atom_site_label_1
_geom_torsion_atom_site_label_2
_geom_torsion_atom_site_label_3
_geom_torsion_atom_site_label_4
_geom_torsion
_geom_torsion_publ_flag
N1 Ru1 C1 C2 -155.1(6) no
N1 Ru1 C2 C1 30.4(7) no
N1 Ru1 C2 C3 -98.1(6) no
N1 Ru1 C3 C2 106.7(6) no
N1 Ru1 C3 C4 -25.2(8) no
N1 Ru1 C4 C3 158.5(6) no
N1 Ru1 C4 C5 -85.8(9) no
N1 Ru1 C8 C9 18.6(9) no
N1 Ru1 C8 C15 139.3(8) no
N1 Ru1 C9 C8 -164.2(6) no
N1 Ru1 C9 C10 78.0(7) no
N1 Ru1 C12 C11 -66.4(7) no
N1 Ru1 C12 C13 173.8(6) no
N1 Ru1 C13 C12 -7.3(8) no
N1 Ru1 C13 C14 -123.1(7) no
C1 Ru1 C2 C1 0.0(7) no
C1 Ru1 C2 C3 -128.5(10) no
C2 Ru1 C1 C2 0.0(6) no
C1 Ru1 C3 C2 31.3(5) no
C1 Ru1 C3 C4 -100.5(7) no
C3 Ru1 C1 C2 -31.6(6) no
C1 Ru1 C4 C3 67.9(6) no
C1 Ru1 C4 C5 -176.3(10) no
C4 Ru1 C1 C2 -68.7(6) no
C1 Ru1 C8 C9 108.7(7) no
C1 Ru1 C8 C15 -130.7(9) no
C8 Ru1 C1 C2 83.1(7) no
C1 Ru1 C9 C8 -75.3(6) no
C1 Ru1 C9 C10 166.9(7) no
C9 Ru1 C1 C2 119.5(6) no
C1 Ru1 C13 C12 -174.4(8) no
C1 Ru1 C13 C14 69.8(14) no
C13 Ru1 C1 C2 14.1(13) no
C2 Ru1 C3 C2 0.0(6) no
C2 Ru1 C3 C4 -131.9(10) no
C3 Ru1 C2 C1 128.5(9) no
C3 Ru1 C2 C3 0.0(6) no
C2 Ru1 C4 C3 29.8(6) no
C2 Ru1 C4 C5 145.6(11) no
C4 Ru1 C2 C1 99.5(6) no
C4 Ru1 C2 C3 -28.9(5) no
C2 Ru1 C8 C9 146.2(7) no
C2 Ru1 C8 C15 -93.2(9) no
C8 Ru1 C2 C1 -95.7(6) no
C8 Ru1 C2 C3 135.8(6) no
C2 Ru1 C9 C8 -38.6(7) no
C2 Ru1 C9 C10 -156.4(7) no
C9 Ru1 C2 C1 -73.2(6) no
C9 Ru1 C2 C3 158.4(5) no
C2 Ru1 C12 C11 145.3(7) no
C2 Ru1 C12 C13 25.5(11) no
C12 Ru1 C2 C1 171.6(6) no
C12 Ru1 C2 C3 43.1(10) no
C2 Ru1 C13 C12 -165.3(5) no
C2 Ru1 C13 C14 78.9(9) no
C13 Ru1 C2 C1 -172.0(5) no
C13 Ru1 C2 C3 59.6(6) no
C3 Ru1 C4 C3 0.0(6) no
C3 Ru1 C4 C5 115.8(13) no
C4 Ru1 C3 C2 131.9(10) no
C4 Ru1 C3 C4 0.0(6) no
C3 Ru1 C8 C9 174.0(6) no
C3 Ru1 C8 C15 -65.4(10) no
C8 Ru1 C3 C2 -49.0(7) no
C8 Ru1 C3 C4 179.1(6) no
C3 Ru1 C9 C8 -11.2(13) no
C3 Ru1 C9 C10 -129.0(9) no
C9 Ru1 C3 C2 -41.5(12) no
C9 Ru1 C3 C4 -173.4(7) no
C3 Ru1 C12 C11 172.8(6) no
C3 Ru1 C12 C13 53.0(6) no
C12 Ru1 C3 C2 -155.5(5) no
C12 Ru1 C3 C4 72.6(7) no
C3 Ru1 C13 C12 -133.2(6) no
C3 Ru1 C13 C14 111.0(8) no
C13 Ru1 C3 C2 -126.0(6) no
C13 Ru1 C3 C4 102.1(6) no
C4 Ru1 C8 C9 175.0(7) no
C4 Ru1 C8 C15 -64.4(15) no
C8 Ru1 C4 C3 -1.6(13) no
C8 Ru1 C4 C5 114.2(11) no
C4 Ru1 C12 C11 -151.8(7) no
C4 Ru1 C12 C13 88.4(6) no
C12 Ru1 C4 C3 -118.0(6) no
C12 Ru1 C4 C5 -2.2(10) no
C4 Ru1 C13 C12 -97.0(6) no
C4 Ru1 C13 C14 147.2(8) no
C13 Ru1 C4 C3 -79.6(6) no
C13 Ru1 C4 C5 36.2(10) no
C8 Ru1 C9 C8 0.0(7) no
C8 Ru1 C9 C10 -117.8(12) no
C9 Ru1 C8 C9 0.0(6) no
C9 Ru1 C8 C15 120.6(13) no
C8 Ru1 C12 C11 55.1(8) no
C8 Ru1 C12 C13 -64.7(6) no
C12 Ru1 C8 C9 -67.5(7) no
C12 Ru1 C8 C15 53.1(9) no
C8 Ru1 C13 C12 113.2(7) no
C8 Ru1 C13 C14 -2.6(8) no
C13 Ru1 C8 C9 -102.2(7) no
C13 Ru1 C8 C15 18.4(8) no
C9 Ru1 C12 C11 20.1(7) no
C9 Ru1 C12 C13 -99.7(6) no
C12 Ru1 C9 C8 110.9(6) no
C12 Ru1 C9 C10 -6.9(7) no
C9 Ru1 C13 C12 76.3(6) no
C9 Ru1 C13 C14 -39.5(8) no
C13 Ru1 C9 C8 73.4(6) no
C13 Ru1 C9 C10 -44.4(8) no
C12 Ru1 C13 C12 0.0(6) no
C12 Ru1 C13 C14 -115.8(12) no
C13 Ru1 C12 C11 119.8(10) no
C13 Ru1 C12 C13 0.0(6) no
Ru1 C1 C2 Ru1 0.00(3) no
Ru1 C1 C2 C3 56.1(9) no
Ru1 C2 C3 Ru1 0.00(3) no
Ru1 C2 C3 C4 55.6(10) no
C1 C2 C3 Ru1 -55.8(11) no
C1 C2 C3 C4 -0.1(19) no
Ru1 C3 C4 Ru1 0.00(3) no
Ru1 C3 C4 C5 -117.1(10) no
C2 C3 C4 Ru1 -54.5(12) no
C2 C3 C4 C5 -171.6(11) no
Ru1 C8 C9 Ru1 0.00(3) no
Ru1 C8 C9 C10 106.6(10) no
Ru1 C8 C15 C14 -31.9(16) no
C9 C8 C15 C14 51.2(19) no
C15 C8 C9 Ru1 -106.1(14) no
C15 C8 C9 C10 0.5(19) no
Ru1 C9 C10 C11 -7.7(13) no
C8 C9 C10 C11 -89.1(13) no
C9 C10 C11 C12 25.0(16) no
C10 C11 C12 Ru1 -30.4(14) no
C10 C11 C12 C13 49.8(18) no
Ru1 C12 C13 Ru1 0.00(3) no
Ru1 C12 C13 C14 109.4(10) no
C11 C12 C13 Ru1 -103.2(14) no
C11 C12 C13 C14 6(2) no
Ru1 C13 C14 C15 -13.4(15) no
C12 C13 C14 C15 -96.3(15) no
C13 C14 C15 C8 28.9(18) no
